data_4312086
loop_
_publ_author_name
'Balwant S. Chohan'
'Steven C. Shoner'
'Julie A. Kovacs'
'Michael J. Maroney'

_publ_section_title
;
 Ligand Oxidations in High-Spin Nickel Thiolate Complexes and Zinc
 Analogues
;
_journal_name_full 'Inorganic Chemistry'
_journal_page_first 7726
_journal_page_last 7734
_journal_paper_doi 10.1021/ic049110n
_journal_volume 43
_journal_year 2004
_chemical_formula_sum 'C12 H19 N3 Ni O2 S2'
_chemical_formula_weight 360.13
_chemical_name_systematic
; 
 ? 
;
_space_group_IT_number 14
_symmetry_cell_setting monoclinic
_symmetry_space_group_name_Hall '-P 2ybc'
_symmetry_space_group_name_H-M 'P 1 21/c 1'
_atom_sites_solution_hydrogens geom
_atom_sites_solution_primary direct
_atom_sites_solution_secondary difmap
_audit_creation_method SHELXL
_cell_angle_alpha 90.00
_cell_angle_beta 102.81(2)
_cell_angle_gamma 90.00
_cell_formula_units_Z 4
_cell_length_a 13.626(3)
_cell_length_b 7.605(5)
_cell_length_c 14.902(4)
_cell_measurement_temperature 293(2)
_cell_volume 1505.8(11)
_computing_structure_refinement 'SHELXL-93 (Sheldrick, 1993)'
_computing_structure_solution 'SHELXS-86 (Sheldrick, 1990)'
_diffrn_ambient_temperature 293(2)
_diffrn_radiation_monochromator graphite
_diffrn_radiation_source 'fine-focus sealed tube'
_diffrn_radiation_type MoK\a
_diffrn_radiation_wavelength 0.71073
_diffrn_reflns_av_R_equivalents 0.0000
_diffrn_reflns_av_sigmaI/netI 0.0425
_diffrn_reflns_limit_h_max 14
_diffrn_reflns_limit_h_min 0
_diffrn_reflns_limit_k_max 8
_diffrn_reflns_limit_k_min 0
_diffrn_reflns_limit_l_max 15
_diffrn_reflns_limit_l_min -15
_diffrn_reflns_number 1846
_diffrn_reflns_theta_max 22.02
_diffrn_reflns_theta_min 2.80
_exptl_absorpt_coefficient_mu 1.569
_exptl_crystal_density_diffrn 1.589
_exptl_crystal_F_000 752
_exptl_crystal_size_max 0.40
_exptl_crystal_size_mid 0.30
_exptl_crystal_size_min 0.30
_refine_diff_density_max 0.772
_refine_diff_density_min -1.467
_refine_diff_density_rms 0.149
_refine_ls_extinction_method none
_refine_ls_goodness_of_fit_all 1.501
_refine_ls_goodness_of_fit_obs 1.619
_refine_ls_matrix_type full
_refine_ls_number_parameters 181
_refine_ls_number_reflns 1671
_refine_ls_number_restraints 0
_refine_ls_restrained_S_all 1.504
_refine_ls_restrained_S_obs 1.619
_refine_ls_R_factor_all 0.1072
_refine_ls_R_factor_obs 0.0718
_refine_ls_shift/esd_max 0.001
_refine_ls_shift/esd_mean 0.000
_refine_ls_structure_factor_coef Fsqd
_refine_ls_weighting_details 'w=1/[\s^2^(Fo^2^)+(0.1000P)^2^+0.0000P] where P=(Fo^2^+2Fc^2^)/3'
_refine_ls_weighting_scheme calc
_refine_ls_wR_factor_all 0.1982
_refine_ls_wR_factor_obs 0.1786
_reflns_number_observed 1340
_reflns_number_total 1846
_reflns_observed_criterion >2sigma(I)
_cod_data_source_file ic049110nsi20040707_015146.cif
_cod_data_source_block bc27
_cod_depositor_comments
;
The following automatic conversions were performed:

'_refine_ls_weighting_scheme' value 'calc
w=1/[\s^2^(Fo^2^)+(0.1000P)^2^+0.0000P] where P=(Fo^2^+2Fc^2^)/3' was
changed to 'calc'. New tag '_refine_ls_weighting_details' was
created. The value of the new tag was set to
'w=1/[\s^2^(Fo^2^)+(0.1000P)^2^+0.0000P] where P=(Fo^2^+2Fc^2^)/3'.

Automatic conversion script
Id: cif_fix_values 3143 2015-03-26 13:38:13Z robertas 
;
_cod_database_code 4312086

loop_
_symmetry_equiv_pos_as_xyz
'x, y, z'
'x, -y+1/2, z+1/2'
'-x, -y, -z'
'-x, y-1/2, -z-1/2'

loop_
_atom_site_aniso_label
_atom_site_aniso_U_11
_atom_site_aniso_U_22
_atom_site_aniso_U_33
_atom_site_aniso_U_23
_atom_site_aniso_U_13
_atom_site_aniso_U_12
Ni 0.0229(7) 0.0339(7) 0.0384(7) -0.0005(5) -0.0026(5) -0.0046(5)
S1 0.0376(14) 0.070(2) 0.0418(13) -0.0032(12) -0.0049(11) -0.0114(13)
S2 0.0398(14) 0.0493(15) 0.0556(14) 0.0175(11) 0.0008(11) 0.0064(12)
O1 0.069(5) 0.117(7) 0.066(5) -0.018(5) -0.022(4) -0.051(5)
O2 0.039(5) 0.102(6) 0.082(5) 0.017(5) 0.010(4) 0.031(4)
N1 0.030(4) 0.055(5) 0.045(4) 0.000(3) 0.000(3) -0.012(4)
N2 0.074(6) 0.046(5) 0.058(5) 0.002(4) 0.015(5) 0.021(5)
N3 0.024(4) 0.040(4) 0.050(4) 0.015(3) -0.003(3) 0.001(3)
C1 0.030(6) 0.048(6) 0.055(6) -0.003(5) -0.010(5) -0.001(5)
C2 0.019(5) 0.032(5) 0.074(6) 0.001(4) 0.009(5) -0.004(4)
C3 0.080(9) 0.105(10) 0.038(5) 0.003(6) 0.010(5) -0.051(8)
C4 0.097(10) 0.080(9) 0.050(6) -0.002(6) 0.027(7) 0.020(7)
C5 0.040(6) 0.081(9) 0.059(6) -0.028(6) 0.004(5) -0.009(6)
C6 0.046(7) 0.034(6) 0.093(8) -0.004(5) 0.003(6) -0.001(5)
C7 0.136(13) 0.039(6) 0.089(9) 0.018(6) 0.021(9) 0.015(8)
C8 0.029(5) 0.048(6) 0.078(7) 0.023(5) 0.000(5) 0.001(5)
C9 0.025(5) 0.042(6) 0.043(5) -0.007(4) 0.002(4) -0.001(4)
C10 0.040(6) 0.057(7) 0.034(5) -0.007(4) -0.002(4) 0.009(5)
C11 0.032(6) 0.080(8) 0.086(8) 0.000(6) 0.005(5) -0.016(6)
C12 0.037(6) 0.074(7) 0.066(7) 0.005(5) 0.015(5) -0.013(6)

loop_
_atom_site_label
_atom_site_type_symbol
_atom_site_fract_x
_atom_site_fract_y
_atom_site_fract_z
_atom_site_U_iso_or_equiv
_atom_site_thermal_displace_type
_atom_site_occupancy
_atom_site_calc_flag
_atom_site_refinement_flags
_atom_site_disorder_group
Ni Ni 0.78071(7) 0.00018(14) 0.10746(6) 0.0332(5) Uani 1 d . .
S1 S 0.6874(2) -0.0533(4) -0.0400(2) 0.0520(8) Uani 1 d . .
S2 S 0.9198(2) -0.1506(3) 0.1907(2) 0.0497(7) Uani 1 d . .
O1 O 0.5280(6) -0.2509(13) -0.0682(5) 0.090(3) Uani 1 d . .
O2 O 1.0982(5) -0.0884(11) 0.1626(5) 0.075(2) Uani 1 d . .
N1 N 0.6690(5) -0.1370(10) 0.1475(5) 0.044(2) Uani 1 d . .
N2 N 0.7538(7) 0.2134(11) 0.1810(6) 0.059(2) Uani 1 d . .
H2 H 0.8158(7) 0.2327(11) 0.2175(6) 0.071 Uiso 1 calc R .
N3 N 0.8857(5) 0.1531(9) 0.0679(5) 0.040(2) Uani 1 d . .
C1 C 0.5946(7) -0.1782(12) -0.0110(6) 0.048(2) Uani 1 d . .
C2 C 0.5972(6) -0.2081(11) 0.0901(7) 0.042(2) Uani 1 d . .
C3 C 0.6687(9) -0.1446(16) 0.2467(6) 0.075(4) Uani 1 d . .
H3A H 0.7087(9) -0.2441(16) 0.2744(6) 0.090 Uiso 1 calc R .
H3B H 0.6003(9) -0.1624(16) 0.2538(6) 0.090 Uiso 1 calc R .
C4 C 0.7099(11) 0.0197(15) 0.2956(7) 0.074(4) Uani 1 d . .
H4A H 0.6816(11) 0.0303(15) 0.3496(7) 0.089 Uiso 1 calc R .
H4B H 0.7819(11) 0.0034(15) 0.3173(7) 0.089 Uiso 1 calc R .
C5 C 0.6951(8) 0.1828(15) 0.2484(7) 0.061(3) Uani 1 d . .
H5A H 0.7094(8) 0.2763(15) 0.2937(7) 0.073 Uiso 1 calc R .
H5B H 0.6245(8) 0.1920(15) 0.2181(7) 0.073 Uiso 1 calc R .
C6 C 0.7357(8) 0.3770(12) 0.1324(8) 0.060(3) Uani 1 d . .
H6A H 0.7324(8) 0.4688(12) 0.1769(8) 0.071 Uiso 1 calc R .
H6B H 0.6700(8) 0.3705(12) 0.0909(8) 0.071 Uiso 1 calc R .
C7 C 0.8103(12) 0.4326(15) 0.0776(9) 0.089(4) Uani 1 d . .
H7A H 0.7803(12) 0.5306(15) 0.0396(9) 0.106 Uiso 1 calc R .
H7B H 0.8681(12) 0.4791(15) 0.1212(9) 0.106 Uiso 1 calc R .
C8 C 0.8491(7) 0.3135(12) 0.0180(7) 0.054(3) Uani 1 d . .
H8A H 0.9036(7) 0.3698(12) -0.0034(7) 0.064 Uiso 1 calc R .
H8B H 0.7963(7) 0.2849(12) -0.0352(7) 0.064 Uiso 1 calc R .
C9 C 0.9801(6) 0.1217(11) 0.0929(6) 0.038(2) Uani 1 d . .
C10 C 1.0105(7) -0.0402(12) 0.1490(6) 0.046(2) Uani 1 d . .
C11 C 0.5108(8) -0.3076(15) 0.1115(8) 0.067(3) Uani 1 d . .
H11A H 0.5199(8) -0.3190(15) 0.1770(8) 0.101 Uiso 1 calc R .
H11B H 0.5076(8) -0.4223(15) 0.0842(8) 0.101 Uiso 1 calc R .
H11C H 0.4493(8) -0.2454(15) 0.0872(8) 0.101 Uiso 1 calc R .
C12 C 1.0607(7) 0.2355(15) 0.0706(7) 0.059(3) Uani 1 d . .
H12A H 1.0306(7) 0.3340(15) 0.0345(7) 0.088 Uiso 1 calc R .
H12B H 1.0998(7) 0.1687(15) 0.0364(7) 0.088 Uiso 1 calc R .
H12C H 1.1036(7) 0.2770(15) 0.1266(7) 0.088 Uiso 1 calc R .

loop_
_atom_type_symbol
_atom_type_description
_atom_type_scat_dispersion_real
_atom_type_scat_dispersion_imag
_atom_type_scat_source
C C 0.0033 0.0016 'International Tables Vol C Tables 4.2.6.8 and 6.1.1.4'
H H 0.0000 0.0000 'International Tables Vol C Tables 4.2.6.8 and 6.1.1.4'
N N 0.0061 0.0033 'International Tables Vol C Tables 4.2.6.8 and 6.1.1.4'
O O 0.0106 0.0060 'International Tables Vol C Tables 4.2.6.8 and 6.1.1.4'
S S 0.1246 0.1234 'International Tables Vol C Tables 4.2.6.8 and 6.1.1.4'
Ni Ni 0.3393 1.1124 'International Tables Vol C Tables 4.2.6.8 and 6.1.1.4'

loop_
_geom_angle_atom_site_label_1
_geom_angle_atom_site_label_2
_geom_angle_atom_site_label_3
_geom_angle
_geom_angle_site_symmetry_1
_geom_angle_site_symmetry_3
_geom_angle_publ_flag
N3 Ni N2 85.6(3) . . ?
N3 Ni N1 175.7(3) . . ?
N2 Ni N1 90.8(3) . . ?
N3 Ni S1 95.7(2) . . ?
N2 Ni S1 121.6(3) . . ?
N1 Ni S1 84.2(2) . . ?
N3 Ni S2 83.9(2) . . ?
N2 Ni S2 109.2(3) . . ?
N1 Ni S2 99.5(2) . . ?
S1 Ni S2 129.10(11) . . ?
C1 S1 Ni 98.0(3) . . ?
C10 S2 Ni 97.6(3) . . ?
C2 N1 C3 118.9(8) . . ?
C2 N1 Ni 122.3(6) . . ?
C3 N1 Ni 118.7(6) . . ?
C6 N2 C5 115.8(8) . . ?
C6 N2 Ni 116.8(6) . . ?
C5 N2 Ni 116.3(6) . . ?
C9 N3 C8 120.9(7) . . ?
C9 N3 Ni 122.4(6) . . ?
C8 N3 Ni 116.4(5) . . ?
O1 C1 C2 118.2(9) . . ?
O1 C1 S1 123.2(8) . . ?
C2 C1 S1 118.6(6) . . ?
N1 C2 C11 126.8(9) . . ?
N1 C2 C1 116.8(7) . . ?
C11 C2 C1 116.3(8) . . ?
N1 C3 C4 111.7(8) . . ?
C5 C4 C3 119.6(10) . . ?
C4 C5 N2 116.7(9) . . ?
N2 C6 C7 117.3(9) . . ?
C8 C7 C6 122.8(10) . . ?
C7 C8 N3 109.9(8) . . ?
N3 C9 C12 124.6(8) . . ?
N3 C9 C10 117.0(8) . . ?
C12 C9 C10 118.4(8) . . ?
O2 C10 C9 118.6(9) . . ?
O2 C10 S2 123.2(8) . . ?
C9 C10 S2 118.2(7) . . ?

loop_
_geom_bond_atom_site_label_1
_geom_bond_atom_site_label_2
_geom_bond_distance
_geom_bond_site_symmetry_2
_geom_bond_publ_flag
Ni N3 2.031(7) . ?
Ni N2 2.036(8) . ?
Ni N1 2.040(7) . ?
Ni S1 2.317(2) . ?
Ni S2 2.324(3) . ?
S1 C1 1.711(9) . ?
S2 C10 1.720(10) . ?
O1 C1 1.230(11) . ?
O2 C10 1.223(11) . ?
N1 C2 1.270(11) . ?
N1 C3 1.480(11) . ?
N2 C6 1.433(12) . ?
N2 C5 1.435(11) . ?
N3 C9 1.279(11) . ?
N3 C8 1.457(11) . ?
C1 C2 1.516(13) . ?
C2 C11 1.492(12) . ?
C3 C4 1.492(15) . ?
C4 C5 1.418(14) . ?
C6 C7 1.50(2) . ?
C7 C8 1.448(15) . ?
C9 C12 1.493(12) . ?
C9 C10 1.495(12) . ?
